data_7122898
loop_
_publ_author_name
'Yruegas, Sam'
'Axtell, Jonathan'
'Kirlikovali, Kent'
'Spokoyny, Alex'
'Martin, Caleb Daniel'

_publ_section_title
;
 Synthesis of 9-Borafluorene Analogues Featuring a Three-Dimensional
 1,1&#x2019;-Bis(o-carborane) Backbone
;
_journal_name_full 'Chemical Communications'
_journal_paper_doi 10.1039/C8CC10087J
_journal_year 2019
_chemical_formula_moiety 'C10 H34 B21 N'
_chemical_formula_sum 'C10 H34 B21 N'
_chemical_formula_weight 395.39
_chemical_name_common 1B
_chemical_name_systematic
;
 ?
;
_chemical_properties_physical Moisture-sensitive
_space_group_crystal_system triclinic
_space_group_IT_number 2
_space_group_name_Hall '-P 1'
_space_group_name_H-M_alt 'P -1'
_symmetry_space_group_name_Hall '-P 1'
_symmetry_space_group_name_H-M 'P -1'
_atom_sites_solution_hydrogens mixed
_audit_creation_method SHELXL-2013
_audit_update_record
;
2018-12-12 deposited with the CCDC.
2019-01-25 downloaded from the CCDC.
;
_cell_angle_alpha 93.570(6)
_cell_angle_beta 109.312(5)
_cell_angle_gamma 116.930(6)
_cell_formula_units_Z 2
_cell_length_a 10.5847(11)
_cell_length_b 10.7181(11)
_cell_length_c 12.7511(13)
_cell_measurement_reflns_used 4045
_cell_measurement_temperature 150(2)
_cell_measurement_theta_max 26.47
_cell_measurement_theta_min 2.28
_cell_volume 1177.9(2)
_computing_cell_refinement 'Bruker SAINT'
_computing_data_collection 'Bruker APEX2'
_computing_data_reduction 'Bruker SAINT'
_computing_molecular_graphics 'Bruker SHELXTL'
_computing_publication_material 'Bruker SHELXTL'
_computing_structure_refinement 'SHELXL-2014 (Sheldrick 2014)'
_computing_structure_solution 'SHELXS-97 (Sheldrick 2008)'
_diffrn_ambient_temperature 150(2)
_diffrn_measured_fraction_theta_full 0.999
_diffrn_measured_fraction_theta_max 0.999
_diffrn_measurement_device_type 'Bruker APEX-II CCD'
_diffrn_measurement_method '\f and \w scans'
_diffrn_radiation_type MoK\a
_diffrn_radiation_wavelength 0.71073
_diffrn_reflns_av_R_equivalents 0.1052
_diffrn_reflns_av_unetI/netI 0.0648
_diffrn_reflns_Laue_measured_fraction_full 0.999
_diffrn_reflns_Laue_measured_fraction_max 0.999
_diffrn_reflns_limit_h_max 12
_diffrn_reflns_limit_h_min -12
_diffrn_reflns_limit_k_max 12
_diffrn_reflns_limit_k_min -12
_diffrn_reflns_limit_l_max 15
_diffrn_reflns_limit_l_min -15
_diffrn_reflns_number 24396
_diffrn_reflns_point_group_measured_fraction_full 0.999
_diffrn_reflns_point_group_measured_fraction_max 0.999
_diffrn_reflns_theta_full 25.242
_diffrn_reflns_theta_max 25.028
_diffrn_reflns_theta_min 2.443
_exptl_absorpt_coefficient_mu 0.050
_exptl_absorpt_correction_T_max 1.000
_exptl_absorpt_correction_T_min 0.842
_exptl_absorpt_correction_type multi-scan
_exptl_absorpt_process_details SADABs
_exptl_crystal_colour colourless
_exptl_crystal_density_diffrn 1.115
_exptl_crystal_description blocklike
_exptl_crystal_F_000 412
_exptl_crystal_size_max 0.207
_exptl_crystal_size_mid 0.147
_exptl_crystal_size_min 0.069
_refine_diff_density_max 0.229
_refine_diff_density_min -0.199
_refine_diff_density_rms 0.045
_refine_ls_extinction_method none
_refine_ls_goodness_of_fit_ref 1.055
_refine_ls_hydrogen_treatment mixed
_refine_ls_matrix_type full
_refine_ls_number_parameters 353
_refine_ls_number_reflns 4163
_refine_ls_number_restraints 0
_refine_ls_restrained_S_all 1.055
_refine_ls_R_factor_all 0.0986
_refine_ls_R_factor_gt 0.0546
_refine_ls_shift/su_max 0.000
_refine_ls_shift/su_mean 0.000
_refine_ls_structure_factor_coef Fsqd
_refine_ls_weighting_details 'w=1/[\s^2^(Fo^2^)+(0.0638P)^2^+0.3412P] where P=(Fo^2^+2Fc^2^)/3'
_refine_ls_weighting_scheme calc
_refine_ls_wR_factor_gt 0.1226
_refine_ls_wR_factor_ref 0.1399
_reflns_Friedel_coverage 0.000
_reflns_number_gt 2762
_reflns_number_total 4163
_reflns_threshold_expression 'I > 2\s(I)'
_cod_data_source_file c8cc10087j2.cif
_cod_data_source_block 1B
_cod_database_code 7122898
_shelx_space_group_comment
;
The symmetry employed for this shelxl refinement is uniquely defined
by the following loop, which should always be used as a source of
symmetry information in preference to the above space-group names.
They are only intended as comments.
;
_shelx_estimated_absorpt_t_min 0.990
_shelx_estimated_absorpt_t_max 0.997
_shelxl_version_number 2013-4

loop_
_space_group_symop_operation_xyz
'x, y, z'
'-x, -y, -z'

loop_
_atom_site_label
_atom_site_type_symbol
_atom_site_fract_x
_atom_site_fract_y
_atom_site_fract_z
_atom_site_U_iso_or_equiv
_atom_site_adp_type
_atom_site_occupancy
_atom_site_site_symmetry_order
_atom_site_calc_flag
_atom_site_refinement_flags_posn
_atom_site_refinement_flags_adp
N1 N 0.24883(19) 1.11154(18) 0.26300(14) 0.0188(4) Uani 1 1 d . .
C7 C 0.0240(3) 1.1396(4) 0.1504(3) 0.0573(9) Uani 1 1 d . .
H33 H 0.0820 1.2312 0.1331 0.086 Uiso 1 1 calc R U
H32 H -0.0718 1.1307 0.1516 0.086 Uiso 1 1 calc R U
H1 H -0.0014 1.0590 0.0913 0.086 Uiso 1 1 calc R U
C5 C 0.1224(3) 1.1361(2) 0.2673(2) 0.0266(5) Uani 1 1 d . .
H31 H 0.0518 1.0484 0.2854 0.032 Uiso 1 1 calc R U
C1 C 0.3472(2) 0.9274(2) 0.23314(17) 0.0174(5) Uani 1 1 d . .
C10 C 0.5041(3) 1.3336(3) 0.3862(2) 0.0458(7) Uani 1 1 d . .
H4 H 0.4687 1.3987 0.4049 0.069 Uiso 1 1 calc R U
H3 H 0.6090 1.3907 0.3893 0.069 Uiso 1 1 calc R U
H5 H 0.5050 1.2747 0.4419 0.069 Uiso 1 1 calc R U
C8 C 0.3944(2) 1.2348(2) 0.26521(18) 0.0237(5) Uani 1 1 d . .
H34 H 0.4498 1.1891 0.2445 0.028 Uiso 1 1 calc R U
C9 C 0.3714(3) 1.3185(3) 0.1765(2) 0.0386(7) Uani 1 1 d . .
H6 H 0.3048 1.2513 0.1002 0.058 Uiso 1 1 calc R U
H7 H 0.4720 1.3876 0.1773 0.058 Uiso 1 1 calc R U
H8 H 0.3225 1.3708 0.1944 0.058 Uiso 1 1 calc R U
C4 C 0.0910(2) 0.8360(2) 0.26939(17) 0.0173(5) Uani 1 1 d . .
C3 C 0.1292(2) 0.7039(2) 0.25842(16) 0.0163(5) Uani 1 1 d . .
C2 C 0.2703(2) 0.7534(2) 0.22862(16) 0.0167(5) Uani 1 1 d . .
C6 C 0.1735(4) 1.2626(3) 0.3617(3) 0.0634(10) Uani 1 1 d . .
H30 H 0.2346 1.2550 0.4353 0.095 Uiso 1 1 calc R U
H28 H 0.0823 1.2619 0.3656 0.095 Uiso 1 1 calc R U
H29 H 0.2369 1.3530 0.3454 0.095 Uiso 1 1 calc R U
B1 B 0.2312(3) 0.9759(3) 0.25642(19) 0.0173(5) Uani 1 1 d . .
B17 B 0.2510(3) 0.8051(3) 0.0992(2) 0.0207(6) Uani 1 1 d . .
H24 H 0.140(2) 0.793(2) 0.0437(17) 0.025 Uiso 1 1 d . U
B18 B 0.2840(3) 0.6593(3) 0.1231(2) 0.0213(6) Uani 1 1 d . .
H22 H 0.189(2) 0.552(2) 0.0816(17) 0.026 Uiso 1 1 d . U
B21 B 0.4856(3) 0.7286(3) 0.1649(2) 0.0244(6) Uani 1 1 d . .
H2 H 0.529(2) 0.658(2) 0.1454(17) 0.029 Uiso 1 1 d . U
B11 B -0.1087(3) 0.7639(3) 0.2243(2) 0.0215(6) Uani 1 1 d . .
H27 H -0.161(2) 0.826(2) 0.1810(17) 0.026 Uiso 1 1 d . U
B10 B -0.0364(3) 0.6862(3) 0.1516(2) 0.0200(6) Uani 1 1 d . .
H26 H -0.039(2) 0.699(2) 0.0687(17) 0.024 Uiso 1 1 d . U
B8 B 0.0900(3) 0.6010(3) 0.3536(2) 0.0239(6) Uani 1 1 d . .
H16 H 0.165(3) 0.557(2) 0.3917(17) 0.029 Uiso 1 1 d . U
B9 B -0.0337(3) 0.5375(3) 0.2045(2) 0.0236(6) Uani 1 1 d . .
H15 H -0.036(2) 0.454(2) 0.1467(17) 0.028 Uiso 1 1 d . U
B7 B -0.1896(3) 0.5726(3) 0.1846(2) 0.0249(6) Uani 1 1 d . .
H14 H -0.304(3) 0.501(2) 0.1136(18) 0.030 Uiso 1 1 d . U
B4 B -0.1611(3) 0.6570(3) 0.3208(2) 0.0252(6) Uani 1 1 d . .
H13 H -0.260(3) 0.645(2) 0.3382(17) 0.030 Uiso 1 1 d . U
B3 B 0.0134(3) 0.8258(3) 0.3723(2) 0.0215(6) Uani 1 1 d . .
H12 H 0.044(2) 0.932(2) 0.4257(17) 0.026 Uiso 1 1 d . U
B2 B 0.1656(3) 0.7905(3) 0.3949(2) 0.0199(6) Uani 1 1 d . .
H9 H 0.284(3) 0.864(2) 0.4547(17) 0.024 Uiso 1 1 d . U
B5 B 0.0103(3) 0.6750(3) 0.4251(2) 0.0255(6) Uani 1 1 d . .
H10 H 0.030(2) 0.673(2) 0.5146(18) 0.031 Uiso 1 1 d . U
B6 B -0.1145(3) 0.5183(3) 0.3083(2) 0.0273(6) Uani 1 1 d . .
H11 H -0.181(3) 0.411(2) 0.3182(18) 0.033 Uiso 1 1 d . U
B20 B 0.4266(3) 0.9637(3) 0.1311(2) 0.0223(6) Uani 1 1 d . .
H25 H 0.417(2) 1.046(2) 0.0900(17) 0.027 Uiso 1 1 d . U
B16 B 0.3888(3) 0.7939(3) 0.0609(2) 0.0248(6) Uani 1 1 d . .
H23 H 0.371(2) 0.770(2) -0.0292(18) 0.030 Uiso 1 1 d . U
B15 B 0.5738(3) 0.9171(3) 0.1698(2) 0.0244(6) Uani 1 1 d . .
H17 H 0.677(2) 0.978(2) 0.1509(17) 0.029 Uiso 1 1 d . U
B19 B 0.4062(3) 0.7007(3) 0.2707(2) 0.0207(6) Uani 1 1 d . .
H18 H 0.386(2) 0.617(2) 0.3162(17) 0.025 Uiso 1 1 d . U
B12 B 0.4488(3) 0.8718(3) 0.3397(2) 0.0189(5) Uani 1 1 d . .
H19 H 0.459(2) 0.894(2) 0.4280(17) 0.023 Uiso 1 1 d . U
B13 B 0.5472(3) 1.0045(3) 0.2772(2) 0.0211(6) Uani 1 1 d . .
H20 H 0.620(2) 1.116(2) 0.3266(17) 0.025 Uiso 1 1 d . U
B14 B 0.5860(3) 0.8606(3) 0.2992(2) 0.0234(6) Uani 1 1 d . .
H21 H 0.697(3) 0.881(2) 0.3697(17) 0.028 Uiso 1 1 d . U

loop_
_atom_site_aniso_label
_atom_site_aniso_U_11
_atom_site_aniso_U_22
_atom_site_aniso_U_33
_atom_site_aniso_U_23
_atom_site_aniso_U_13
_atom_site_aniso_U_12
N1 0.0200(10) 0.0164(10) 0.0237(9) 0.0069(7) 0.0138(8) 0.0083(8)
C7 0.0376(17) 0.086(2) 0.078(2) 0.0539(19) 0.0344(16) 0.0422(18)
C5 0.0298(14) 0.0211(12) 0.0434(14) 0.0147(11) 0.0264(12) 0.0153(11)
C1 0.0181(12) 0.0132(11) 0.0201(11) 0.0049(8) 0.0098(9) 0.0057(9)
C10 0.0377(16) 0.0315(15) 0.0459(16) 0.0046(12) 0.0161(13) 0.0012(13)
C8 0.0234(13) 0.0158(11) 0.0346(13) 0.0091(10) 0.0176(11) 0.0073(10)
C9 0.0395(16) 0.0334(15) 0.0547(17) 0.0280(13) 0.0312(14) 0.0169(13)
C4 0.0205(12) 0.0156(11) 0.0200(11) 0.0045(9) 0.0121(9) 0.0097(10)
C3 0.0178(12) 0.0160(11) 0.0165(10) 0.0035(8) 0.0085(9) 0.0085(10)
C2 0.0178(12) 0.0140(11) 0.0192(11) 0.0047(8) 0.0095(9) 0.0073(10)
C6 0.068(2) 0.0393(17) 0.103(3) 0.0043(16) 0.065(2) 0.0239(17)
B1 0.0178(13) 0.0175(13) 0.0143(12) 0.0030(10) 0.0066(10) 0.0071(11)
B17 0.0218(14) 0.0241(14) 0.0152(12) 0.0061(10) 0.0105(11) 0.0086(12)
B18 0.0208(14) 0.0191(14) 0.0210(13) -0.0009(11) 0.0116(11) 0.0061(12)
B21 0.0216(15) 0.0232(14) 0.0326(15) 0.0056(11) 0.0159(12) 0.0113(12)
B11 0.0174(14) 0.0224(14) 0.0292(14) 0.0107(11) 0.0144(11) 0.0097(12)
B10 0.0169(14) 0.0193(13) 0.0207(13) 0.0023(10) 0.0081(11) 0.0067(11)
B8 0.0246(15) 0.0227(14) 0.0309(14) 0.0142(11) 0.0178(12) 0.0114(12)
B9 0.0202(14) 0.0153(13) 0.0330(15) 0.0051(11) 0.0137(12) 0.0052(12)
B7 0.0197(14) 0.0193(14) 0.0346(15) 0.0054(11) 0.0148(12) 0.0065(12)
B4 0.0245(15) 0.0242(15) 0.0339(15) 0.0127(12) 0.0193(13) 0.0118(13)
B3 0.0220(14) 0.0208(14) 0.0259(14) 0.0078(11) 0.0168(11) 0.0089(12)
B2 0.0222(15) 0.0249(14) 0.0162(12) 0.0071(10) 0.0112(11) 0.0121(12)
B5 0.0298(16) 0.0285(15) 0.0289(15) 0.0152(12) 0.0211(12) 0.0155(13)
B6 0.0287(16) 0.0214(15) 0.0398(16) 0.0139(12) 0.0230(13) 0.0117(13)
B20 0.0199(14) 0.0230(14) 0.0263(14) 0.0092(11) 0.0147(11) 0.0085(12)
B16 0.0243(15) 0.0268(15) 0.0267(14) 0.0058(11) 0.0162(12) 0.0115(13)
B15 0.0217(15) 0.0253(14) 0.0292(14) 0.0064(11) 0.0158(12) 0.0104(12)
B19 0.0198(14) 0.0223(14) 0.0233(13) 0.0057(11) 0.0100(11) 0.0122(12)
B12 0.0171(13) 0.0181(13) 0.0201(13) 0.0037(10) 0.0071(11) 0.0082(11)
B13 0.0151(13) 0.0186(14) 0.0272(14) 0.0037(11) 0.0096(11) 0.0060(11)
B14 0.0200(14) 0.0237(14) 0.0281(14) 0.0055(11) 0.0113(12) 0.0113(12)

loop_
_atom_type_symbol
_atom_type_description
_atom_type_scat_dispersion_real
_atom_type_scat_dispersion_imag
_atom_type_scat_source
C C 0.0033 0.0016 'International Tables Vol C Tables 4.2.6.8 and 6.1.1.4'
H H 0.0000 0.0000 'International Tables Vol C Tables 4.2.6.8 and 6.1.1.4'
N N 0.0061 0.0033 'International Tables Vol C Tables 4.2.6.8 and 6.1.1.4'
B B 0.0013 0.0007 'International Tables Vol C Tables 4.2.6.8 and 6.1.1.4'

loop_
_geom_angle_atom_site_label_1
_geom_angle_atom_site_label_2
_geom_angle_atom_site_label_3
_geom_angle
B1 N1 C5 119.94(17)
B1 N1 C8 120.09(18)
C5 N1 C8 119.96(16)
C5 C7 H33 109.5
C5 C7 H32 109.5
H33 C7 H32 109.5
C5 C7 H1 109.5
H33 C7 H1 109.5
H32 C7 H1 109.5
N1 C5 C6 115.0(2)
N1 C5 C7 111.94(18)
C6 C5 C7 112.3(2)
N1 C5 H31 105.6
C6 C5 H31 105.6
C7 C5 H31 105.6
B1 C1 C2 105.95(16)
B1 C1 B17 109.33(16)
C2 C1 B17 62.08(12)
B1 C1 B20 128.51(17)
C2 C1 B20 109.60(16)
B17 C1 B20 60.27(13)
B1 C1 B13 136.11(17)
C2 C1 B13 109.10(16)
B17 C1 B13 110.01(16)
B20 C1 B13 60.69(13)
B1 C1 B12 119.25(16)
C2 C1 B12 61.32(12)
B17 C1 B12 112.30(16)
B20 C1 B12 110.19(16)
B13 C1 B12 60.32(13)
C8 C10 H4 109.5
C8 C10 H3 109.5
H4 C10 H3 109.5
C8 C10 H5 109.5
H4 C10 H5 109.5
H3 C10 H5 109.5
N1 C8 C9 115.32(18)
N1 C8 C10 112.35(18)
C9 C8 C10 112.47(19)
N1 C8 H34 105.2
C9 C8 H34 105.2
C10 C8 H34 105.2
C8 C9 H6 109.5
C8 C9 H7 109.5
H6 C9 H7 109.5
C8 C9 H8 109.5
H6 C9 H8 109.5
H7 C9 H8 109.5
B1 C4 C3 105.86(16)
B1 C4 B2 109.12(16)
C3 C4 B2 62.16(12)
B1 C4 B10 118.95(16)
C3 C4 B10 61.82(13)
B2 C4 B10 113.00(16)
B1 C4 B3 128.67(16)
C3 C4 B3 109.58(15)
B2 C4 B3 60.37(13)
B10 C4 B3 110.20(16)
B1 C4 B11 135.51(17)
C3 C4 B11 109.71(16)
B2 C4 B11 110.68(16)
B10 C4 B11 60.39(13)
B3 C4 B11 60.76(13)
C2 C3 C4 109.87(16)
C2 C3 B9 126.10(17)
C4 C3 B9 112.63(16)
C2 C3 B8 125.85(17)
C4 C3 B8 112.36(16)
B9 C3 B8 62.81(14)
C2 C3 B10 115.68(16)
C4 C3 B10 61.84(13)
B9 C3 B10 61.98(14)
B8 C3 B10 113.41(17)
C2 C3 B2 115.66(16)
C4 C3 B2 61.50(12)
B9 C3 B2 113.03(16)
B8 C3 B2 61.67(14)
B10 C3 B2 112.48(16)
C3 C2 C1 109.49(16)
C3 C2 B19 126.65(17)
C1 C2 B19 112.68(16)
C3 C2 B18 126.04(17)
C1 C2 B18 112.24(16)
B19 C2 B18 62.67(14)
C3 C2 B12 116.00(16)
C1 C2 B12 62.26(13)
B19 C2 B12 61.62(13)
B18 C2 B12 113.00(16)
C3 C2 B17 115.36(16)
C1 C2 B17 61.52(12)
B19 C2 B17 112.78(16)
B18 C2 B17 61.48(14)
B12 C2 B17 112.60(16)
C5 C6 H30 109.5
C5 C6 H28 109.5
H30 C6 H28 109.5
C5 C6 H29 109.5
H30 C6 H29 109.5
H28 C6 H29 109.5
N1 B1 C4 126.05(19)
N1 B1 C1 125.52(19)
C4 B1 C1 108.43(17)
B16 B17 C1 107.82(18)
B16 B17 B20 61.54(15)
C1 B17 B20 59.94(13)
B16 B17 C2 105.89(18)
C1 B17 C2 56.41(11)
B20 B17 C2 104.85(17)
B16 B17 B18 61.51(15)
C1 B17 B18 105.38(16)
B20 B17 B18 110.07(19)
C2 B17 B18 58.27(13)
B16 B17 H24 128.7(11)
C1 B17 H24 116.3(11)
B20 B17 H24 121.6(11)
C2 B17 H24 119.5(11)
B18 B17 H24 124.7(11)
C2 B18 B17 60.26(13)
C2 B18 B21 105.01(17)
B17 B18 B21 106.68(18)
C2 B18 B19 58.65(13)
B17 B18 B19 108.53(17)
B21 B18 B19 60.23(14)
C2 B18 B16 104.88(17)
B17 B18 B16 58.21(14)
B21 B18 B16 59.80(15)
B19 B18 B16 107.93(18)
C2 B18 H22 115.6(11)
B17 B18 H22 118.0(11)
B21 B18 H22 130.0(11)
B19 B18 H22 119.3(11)
B16 B18 H22 128.8(11)
B18 B21 B16 60.57(15)
B18 B21 B19 60.09(14)
B16 B21 B19 108.43(18)
B18 B21 B15 107.96(19)
B16 B21 B15 59.56(15)
B19 B21 B15 107.79(18)
B18 B21 B14 108.06(18)
B16 B21 B14 107.58(18)
B19 B21 B14 60.10(14)
B15 B21 B14 59.61(14)
B18 B21 H2 120.5(11)
B16 B21 H2 124.2(11)
B19 B21 H2 118.5(11)
B15 B21 H2 124.5(11)
B14 B21 H2 120.9(11)
C4 B11 B10 59.76(13)
C4 B11 B3 59.61(13)
B10 B11 B3 108.75(18)
C4 B11 B4 105.46(18)
B10 B11 B4 106.79(18)
B3 B11 B4 59.83(14)
C4 B11 B7 105.02(17)
B10 B11 B7 58.73(14)
B3 B11 B7 107.53(18)
B4 B11 B7 59.44(14)
C4 B11 H27 118.4(11)
B10 B11 H27 118.3(11)
B3 B11 H27 121.2(10)
B4 B11 H27 128.1(11)
B7 B11 H27 126.0(11)
B7 B10 C3 105.47(17)
B7 B10 C4 107.17(17)
C3 B10 C4 56.34(12)
B7 B10 B11 61.43(14)
C3 B10 B11 104.93(16)
C4 B10 B11 59.85(13)
B7 B10 B9 61.47(15)
C3 B10 B9 57.85(13)
C4 B10 B9 104.73(17)
B11 B10 B9 110.01(18)
B7 B10 H26 127.4(11)
C3 B10 H26 120.5(11)
C4 B10 H26 118.7(11)
B11 B10 H26 122.2(11)
B9 B10 H26 123.5(11)
C3 B8 B2 60.16(13)
C3 B8 B9 58.28(13)
B2 B8 B9 108.14(18)
C3 B8 B6 104.08(18)
B2 B8 B6 106.31(19)
B9 B8 B6 59.73(15)
C3 B8 B5 104.64(18)
B2 B8 B5 58.30(14)
B9 B8 B5 107.56(19)
B6 B8 B5 59.71(15)
C3 B8 H16 119.0(11)
B2 B8 H16 118.9(11)
B9 B8 H16 120.9(11)
B6 B8 H16 128.3(12)
B5 B8 H16 126.4(11)
C3 B9 B6 104.88(17)
C3 B9 B10 60.17(13)
B6 B9 B10 106.57(18)
C3 B9 B8 58.91(13)
B6 B9 B8 60.15(15)
B10 B9 B8 108.79(18)
C3 B9 B7 104.71(17)
B6 B9 B7 59.71(15)
B10 B9 B7 58.18(14)
B8 B9 B7 107.96(18)
C3 B9 H15 117.7(11)
B6 B9 H15 129.5(11)
B10 B9 H15 117.3(11)
B8 B9 H15 121.2(11)
B7 B9 H15 126.4(11)
B10 B7 B4 108.34(18)
B10 B7 B6 108.18(19)
B4 B7 B6 60.19(15)
B10 B7 B11 59.84(14)
B4 B7 B11 60.26(14)
B6 B7 B11 108.17(19)
B10 B7 B9 60.35(14)
B4 B7 B9 107.85(19)
B6 B7 B9 59.55(15)
B11 B7 B9 107.88(18)
B10 B7 H14 118.7(11)
B4 B7 H14 124.7(11)
B6 B7 H14 123.0(11)
B11 B7 H14 122.3(11)
B9 B7 H14 119.5(11)
B7 B4 B3 108.05(18)
B7 B4 B5 108.37(19)
B3 B4 B5 60.25(15)
B7 B4 B6 60.14(15)
B3 B4 B6 108.00(19)
B5 B4 B6 59.99(15)
B7 B4 B11 60.30(14)
B3 B4 B11 59.62(14)
B5 B4 B11 108.12(18)
B6 B4 B11 108.17(18)
B7 B4 H13 120.3(11)
B3 B4 H13 120.6(11)
B5 B4 H13 124.3(11)
B6 B4 H13 124.5(12)
B11 B4 H13 118.2(11)
C4 B3 B2 59.62(13)
C4 B3 B11 59.63(13)
B2 B3 B11 109.13(17)
C4 B3 B4 106.02(17)
B2 B3 B4 107.49(18)
B11 B3 B4 60.55(14)
C4 B3 B5 105.24(17)
B2 B3 B5 58.86(14)
B11 B3 B5 108.66(18)
B4 B3 B5 60.00(15)
C4 B3 H12 116.8(11)
B2 B3 H12 116.3(11)
B11 B3 H12 121.2(10)
B4 B3 H12 129.6(11)
B5 B3 H12 125.9(10)
B5 B2 C4 107.46(18)
B5 B2 C3 105.31(18)
C4 B2 C3 56.34(11)
B5 B2 B3 61.33(15)
C4 B2 B3 60.01(13)
C3 B2 B3 104.70(17)
B5 B2 B8 61.16(15)
C4 B2 B8 105.23(17)
C3 B2 B8 58.17(13)
B3 B2 B8 109.77(19)
B5 B2 H9 128.1(11)
C4 B2 H9 118.6(11)
C3 B2 H9 119.2(11)
B3 B2 H9 124.0(11)
B8 B2 H9 122.1(11)
B2 B5 B4 108.05(18)
B2 B5 B6 108.32(18)
B4 B5 B6 60.07(15)
B2 B5 B3 59.81(14)
B4 B5 B3 59.75(15)
B6 B5 B3 107.67(19)
B2 B5 B8 60.54(14)
B4 B5 B8 108.26(19)
B6 B5 B8 59.99(15)
B3 B5 B8 108.09(17)
B2 B5 H10 118.6(12)
B4 B5 H10 124.6(11)
B6 B5 H10 123.5(11)
B3 B5 H10 122.1(11)
B8 B5 H10 119.5(11)
B9 B6 B5 108.35(18)
B9 B6 B7 60.74(15)
B5 B6 B7 107.96(19)
B9 B6 B4 108.40(18)
B5 B6 B4 59.93(15)
B7 B6 B4 59.68(15)
B9 B6 B8 60.13(14)
B5 B6 B8 60.31(15)
B7 B6 B8 108.77(18)
B4 B6 B8 108.40(19)
B9 B6 H11 119.0(11)
B5 B6 H11 123.5(11)
B7 B6 H11 120.8(12)
B4 B6 H11 123.7(12)
B8 B6 H11 120.5(12)
C1 B20 B17 59.79(13)
C1 B20 B13 59.75(13)
B17 B20 B13 108.85(17)
C1 B20 B15 106.29(17)
B17 B20 B15 107.14(19)
B13 B20 B15 60.35(14)
C1 B20 B16 105.57(17)
B17 B20 B16 58.78(14)
B13 B20 B16 108.18(18)
B15 B20 B16 59.73(14)
C1 B20 H25 115.4(11)
B17 B20 H25 115.2(11)
B13 B20 H25 122.1(11)
B15 B20 H25 131.1(11)
B16 B20 H25 126.0(11)
B17 B16 B15 108.01(18)
B17 B16 B21 108.21(18)
B15 B16 B21 60.45(15)
B17 B16 B20 59.68(14)
B15 B16 B20 59.92(15)
B21 B16 B20 108.11(18)
B17 B16 B18 60.29(14)
B15 B16 B18 107.92(18)
B21 B16 B18 59.63(14)
B20 B16 B18 107.65(17)
B17 B16 H23 121.2(11)
B15 B16 H23 121.6(11)
B21 B16 H23 122.1(11)
B20 B16 H23 121.4(11)
B18 B16 H23 122.2(11)
B16 B15 B20 60.35(15)
B16 B15 B14 108.42(18)
B20 B15 B14 108.00(17)
B16 B15 B13 108.03(18)
B20 B15 B13 59.53(14)
B14 B15 B13 60.16(14)
B16 B15 B21 59.99(15)
B20 B15 B21 108.09(18)
B14 B15 B21 60.22(14)
B13 B15 B21 108.07(17)
B16 B15 H17 122.4(11)
B20 B15 H17 119.4(11)
B14 B15 H17 122.3(11)
B13 B15 H17 119.5(11)
B21 B15 H17 124.6(11)
C2 B19 B12 59.85(13)
C2 B19 B18 58.68(13)
B12 B19 B18 108.32(18)
C2 B19 B21 104.60(17)
B12 B19 B21 107.03(18)
B18 B19 B21 59.68(14)
C2 B19 B14 104.72(17)
B12 B19 B14 58.64(14)
B18 B19 B14 107.66(18)
B21 B19 B14 60.01(14)
C2 B19 H18 117.4(11)
B12 B19 H18 118.7(11)
B18 B19 H18 119.9(11)
B21 B19 H18 128.7(11)
B14 B19 H18 127.7(11)
C2 B12 B14 105.75(16)
C2 B12 C1 56.42(12)
B14 B12 C1 107.21(17)
C2 B12 B13 104.69(16)
B14 B12 B13 61.19(15)
C1 B12 B13 59.67(13)
C2 B12 B19 58.53(13)
B14 B12 B19 61.29(14)
C1 B12 B19 105.37(16)
B13 B12 B19 109.72(17)
C2 B12 H19 120.6(11)
B14 B12 H19 125.8(11)
C1 B12 H19 120.9(11)
B13 B12 H19 123.9(11)
B19 B12 H19 121.1(11)
C1 B13 B12 60.01(13)
C1 B13 B20 59.56(13)
B12 B13 B20 109.01(18)
C1 B13 B15 105.97(17)
B12 B13 B15 107.35(18)
B20 B13 B15 60.13(14)
C1 B13 B14 105.73(17)
B12 B13 B14 58.95(14)
B20 B13 B14 108.25(18)
B15 B13 B14 59.87(14)
C1 B13 H20 117.8(11)
B12 B13 H20 119.2(11)
B20 B13 H20 119.6(11)
B15 B13 H20 127.2(11)
B14 B13 H20 126.6(11)
B12 B14 B15 108.14(18)
B12 B14 B13 59.86(14)
B15 B14 B13 59.96(14)
B12 B14 B21 108.07(18)
B15 B14 B21 60.17(14)
B13 B14 B21 107.86(18)
B12 B14 B19 60.07(14)
B15 B14 B19 108.07(18)
B13 B14 B19 107.71(18)
B21 B14 B19 59.88(14)
B12 B14 H21 117.7(11)
B15 B14 H21 124.6(11)
B13 B14 H21 120.5(11)
B21 B14 H21 124.9(11)
B19 B14 H21 120.7(11)

loop_
_geom_bond_atom_site_label_1
_geom_bond_atom_site_label_2
_geom_bond_distance
N1 B1 1.372(3)
N1 C5 1.493(3)
N1 C8 1.497(3)
C7 C5 1.525(3)
C7 H33 0.9800
C7 H32 0.9800
C7 H1 0.9800
C5 C6 1.510(3)
C5 H31 1.0000
C1 B1 1.633(3)
C1 C2 1.651(3)
C1 B17 1.742(3)
C1 B20 1.744(3)
C1 B13 1.747(3)
C1 B12 1.753(3)
C10 C8 1.533(3)
C10 H4 0.9800
C10 H3 0.9800
C10 H5 0.9800
C8 C9 1.512(3)
C8 H34 1.0000
C9 H6 0.9800
C9 H7 0.9800
C9 H8 0.9800
C4 B1 1.630(3)
C4 C3 1.649(3)
C4 B2 1.741(3)
C4 B10 1.747(3)
C4 B3 1.748(3)
C4 B11 1.748(3)
C3 C2 1.529(3)
C3 B9 1.704(3)
C3 B8 1.716(3)
C3 B10 1.746(3)
C3 B2 1.752(3)
C2 B19 1.714(3)
C2 B18 1.715(3)
C2 B12 1.738(3)
C2 B17 1.751(3)
C6 H30 0.9800
C6 H28 0.9800
C6 H29 0.9800
B17 B16 1.734(4)
B17 B20 1.750(4)
B17 B18 1.772(4)
B17 H24 1.09(2)
B18 B21 1.776(4)
B18 B19 1.783(3)
B18 B16 1.793(4)
B18 H22 1.07(2)
B21 B16 1.779(4)
B21 B19 1.786(3)
B21 B15 1.787(4)
B21 B14 1.788(4)
B21 H2 1.10(2)
B11 B10 1.758(3)
B11 B3 1.768(4)
B11 B4 1.785(3)
B11 B7 1.785(4)
B11 H27 1.10(2)
B10 B7 1.738(3)
B10 B9 1.777(4)
B10 H26 1.07(2)
B8 B2 1.778(4)
B8 B9 1.782(4)
B8 B6 1.783(4)
B8 B5 1.788(4)
B8 H16 1.09(2)
B9 B6 1.775(4)
B9 B7 1.797(4)
B9 H15 1.11(2)
B7 B4 1.770(4)
B7 B6 1.778(4)
B7 H14 1.11(2)
B4 B3 1.772(4)
B4 B5 1.777(4)
B4 B6 1.779(4)
B4 H13 1.09(2)
B3 B2 1.754(4)
B3 B5 1.781(4)
B3 H12 1.14(2)
B2 B5 1.737(3)
B2 H9 1.08(2)
B5 B6 1.778(4)
B5 H10 1.09(2)
B6 H11 1.09(2)
B20 B13 1.764(4)
B20 B15 1.775(4)
B20 B16 1.782(4)
B20 H25 1.08(2)
B16 B15 1.771(4)
B16 H23 1.09(2)
B15 B14 1.777(4)
B15 B13 1.779(4)
B15 H17 1.10(2)
B19 B12 1.769(3)
B19 B14 1.790(4)
B19 H18 1.08(2)
B12 B14 1.743(3)
B12 B13 1.759(3)
B12 H19 1.10(2)
B13 B14 1.782(4)
B13 H20 1.08(2)
B14 H21 1.13(2)

loop_
_geom_torsion_atom_site_label_1
_geom_torsion_atom_site_label_2
_geom_torsion_atom_site_label_3
_geom_torsion_atom_site_label_4
_geom_torsion
B1 N1 C5 C6 130.6(2)
C8 N1 C5 C6 -49.7(3)
B1 N1 C5 C7 -99.7(2)
C8 N1 C5 C7 80.0(2)
B1 N1 C8 C9 127.0(2)
C5 N1 C8 C9 -52.6(3)
B1 N1 C8 C10 -102.3(2)
C5 N1 C8 C10 78.0(2)
B1 C4 C3 C2 -5.5(2)
B2 C4 C3 C2 -109.13(18)
B10 C4 C3 C2 109.22(17)
B3 C4 C3 C2 -147.76(16)
B11 C4 C3 C2 147.28(16)
B1 C4 C3 B9 -151.58(16)
B2 C4 C3 B9 104.83(18)
B10 C4 C3 B9 -36.82(16)
B3 C4 C3 B9 66.2(2)
B11 C4 C3 B9 1.2(2)
B1 C4 C3 B8 139.75(17)
B2 C4 C3 B8 36.16(17)
B10 C4 C3 B8 -105.49(19)
B3 C4 C3 B8 -2.5(2)
B11 C4 C3 B8 -67.4(2)
B1 C4 C3 B10 -114.75(17)
B2 C4 C3 B10 141.65(17)
B3 C4 C3 B10 103.02(17)
B11 C4 C3 B10 38.06(15)
B1 C4 C3 B2 103.60(17)
B10 C4 C3 B2 -141.65(17)
B3 C4 C3 B2 -38.63(16)
B11 C4 C3 B2 -103.59(17)
C4 C3 C2 C1 6.7(2)
B9 C3 C2 C1 147.06(19)
B8 C3 C2 C1 -132.78(19)
B10 C3 C2 C1 74.2(2)
B2 C3 C2 C1 -60.4(2)
C4 C3 C2 B19 147.34(18)
B9 C3 C2 B19 -72.3(3)
B8 C3 C2 B19 7.9(3)
B10 C3 C2 B19 -145.18(19)
B2 C3 C2 B19 80.3(2)
C4 C3 C2 B18 -132.23(19)
B9 C3 C2 B18 8.1(3)
B8 C3 C2 B18 88.3(3)
B10 C3 C2 B18 -64.8(2)
B2 C3 C2 B18 160.68(18)
C4 C3 C2 B12 74.6(2)
B9 C3 C2 B12 -145.08(19)
B8 C3 C2 B12 -64.9(2)
B10 C3 C2 B12 142.05(17)
B2 C3 C2 B12 7.5(2)
C4 C3 C2 B17 -60.2(2)
B9 C3 C2 B17 80.1(2)
B8 C3 C2 B17 160.31(18)
B10 C3 C2 B17 7.3(2)
B2 C3 C2 B17 -127.29(18)
B1 C1 C2 C3 -5.2(2)
B17 C1 C2 C3 -108.96(18)
B20 C1 C2 C3 -147.29(16)
B13 C1 C2 C3 147.96(16)
B12 C1 C2 C3 109.83(17)
B1 C1 C2 B19 -151.71(16)
B17 C1 C2 B19 104.51(18)
B20 C1 C2 B19 66.2(2)
B13 C1 C2 B19 1.4(2)
B12 C1 C2 B19 -36.69(16)
B1 C1 C2 B18 139.80(17)
B17 C1 C2 B18 36.02(17)
B20 C1 C2 B18 -2.3(2)
B13 C1 C2 B18 -67.1(2)
B12 C1 C2 B18 -105.18(18)
B1 C1 C2 B12 -115.02(17)
B17 C1 C2 B12 141.20(17)
B20 C1 C2 B12 102.88(17)
B13 C1 C2 B12 38.13(15)
B1 C1 C2 B17 103.78(17)
B20 C1 C2 B17 -38.33(16)
B13 C1 C2 B17 -103.08(17)
B12 C1 C2 B17 -141.20(17)
C5 N1 B1 C4 -8.6(3)
C8 N1 B1 C4 171.77(18)
C5 N1 B1 C1 170.94(18)
C8 N1 B1 C1 -8.7(3)
C3 C4 B1 N1 -178.27(19)
B2 C4 B1 N1 -112.8(2)
B10 C4 B1 N1 115.6(2)
B3 C4 B1 N1 -45.9(3)
B11 C4 B1 N1 39.6(3)
C3 C4 B1 C1 2.2(2)
B2 C4 B1 C1 67.62(19)
B10 C4 B1 C1 -64.0(2)
B3 C4 B1 C1 134.5(2)
B11 C4 B1 C1 -140.0(2)
C2 C1 B1 N1 -177.94(19)
B17 C1 B1 N1 -112.5(2)
B20 C1 B1 N1 -45.6(3)
B13 C1 B1 N1 40.1(3)
B12 C1 B1 N1 116.4(2)
C2 C1 B1 C4 1.6(2)
B17 C1 B1 C4 67.06(19)
B20 C1 B1 C4 133.9(2)
B13 C1 B1 C4 -140.4(2)
B12 C1 B1 C4 -64.0(2)
B1 C1 B17 B16 164.17(17)
C2 C1 B17 B16 -97.57(18)
B20 C1 B17 B16 40.15(17)
B13 C1 B17 B16 4.0(2)
B12 C1 B17 B16 -61.1(2)
B1 C1 B17 B20 124.02(18)
C2 C1 B17 B20 -137.72(18)
B13 C1 B17 B20 -36.12(17)
B12 C1 B17 B20 -101.27(18)
B1 C1 B17 C2 -98.26(17)
B20 C1 B17 C2 137.72(18)
B13 C1 B17 C2 101.60(17)
B12 C1 B17 C2 36.45(15)
B1 C1 B17 B18 -131.38(17)
C2 C1 B17 B18 -33.13(15)
B20 C1 B17 B18 104.59(19)
B13 C1 B17 B18 68.5(2)
B12 C1 B17 B18 3.3(2)
C3 C2 B17 B16 -159.51(17)
C1 C2 B17 B16 101.12(18)
B19 C2 B17 B16 -3.2(2)
B18 C2 B17 B16 -40.59(17)
B12 C2 B17 B16 64.2(2)
C3 C2 B17 C1 99.37(18)
B19 C2 B17 C1 -104.36(18)
B18 C2 B17 C1 -141.72(18)
B12 C2 B17 C1 -36.92(16)
C3 C2 B17 B20 136.41(18)
C1 C2 B17 B20 37.04(15)
B19 C2 B17 B20 -67.3(2)
B18 C2 B17 B20 -104.68(19)
B12 C2 B17 B20 0.1(2)
C3 C2 B17 B18 -118.91(19)
C1 C2 B17 B18 141.72(18)
B19 C2 B17 B18 37.36(17)
B12 C2 B17 B18 104.80(18)
C3 C2 B18 B17 102.0(2)
C1 C2 B18 B17 -36.04(16)
B19 C2 B18 B17 -140.97(18)
B12 C2 B18 B17 -104.15(18)
C3 C2 B18 B21 -157.13(19)
C1 C2 B18 B21 64.9(2)
B19 C2 B18 B21 -40.07(16)
B12 C2 B18 B21 -3.2(2)
B17 C2 B18 B21 100.90(19)
C3 C2 B18 B19 -117.1(2)
C1 C2 B18 B19 104.93(18)
B12 C2 B18 B19 36.82(17)
B17 C2 B18 B19 140.97(18)
C3 C2 B18 B16 140.75(19)
C1 C2 B18 B16 2.7(2)
B19 C2 B18 B16 -102.19(18)
B12 C2 B18 B16 -65.4(2)
B17 C2 B18 B16 38.77(16)
B16 B17 B18 C2 134.59(18)
C1 B17 B18 C2 32.36(14)
B20 B17 B18 C2 95.44(18)
B16 B17 B18 B21 36.54(16)
C1 B17 B18 B21 -65.70(19)
B20 B17 B18 B21 -2.6(2)
C2 B17 B18 B21 -98.06(17)
B16 B17 B18 B19 100.04(19)
C1 B17 B18 B19 -2.2(2)
B20 B17 B18 B19 60.9(2)
C2 B17 B18 B19 -34.56(15)
C1 B17 B18 B16 -102.23(18)
B20 B17 B18 B16 -39.15(17)
C2 B17 B18 B16 -134.59(18)
C2 B18 B21 B16 -98.71(18)
B17 B18 B21 B16 -35.83(16)
B19 B18 B21 B16 -138.01(18)
C2 B18 B21 B19 39.29(15)
B17 B18 B21 B19 102.17(18)
B16 B18 B21 B19 138.01(18)
C2 B18 B21 B15 -61.3(2)
B17 B18 B21 B15 1.6(2)
B19 B18 B21 B15 -100.61(19)
B16 B18 B21 B15 37.40(16)
C2 B18 B21 B14 1.7(2)
B17 B18 B21 B14 64.6(2)
B19 B18 B21 B14 -37.59(17)
B16 B18 B21 B14 100.41(19)
B1 C4 B11 B10 102.5(2)
C3 C4 B11 B10 -38.68(15)
B2 C4 B11 B10 -105.42(18)
B3 C4 B11 B10 -140.65(18)
B1 C4 B11 B3 -116.9(2)
C3 C4 B11 B3 101.97(17)
B2 C4 B11 B3 35.23(16)
B10 C4 B11 B3 140.65(18)
B1 C4 B11 B4 -156.8(2)
C3 C4 B11 B4 62.0(2)
B2 C4 B11 B4 -4.7(2)
B10 C4 B11 B4 100.71(19)
B3 C4 B11 B4 -39.94(16)
B1 C4 B11 B7 141.3(2)
C3 C4 B11 B7 0.2(2)
B2 C4 B11 B7 -66.5(2)
B10 C4 B11 B7 38.87(16)
B3 C4 B11 B7 -101.78(18)
C2 C3 B10 B7 159.60(17)
C4 C3 B10 B7 -100.59(18)
B9 C3 B10 B7 40.60(16)
B8 C3 B10 B7 3.2(2)
B2 C3 B10 B7 -64.4(2)
C2 C3 B10 C4 -99.81(18)
B9 C3 B10 C4 141.20(17)
B8 C3 B10 C4 103.80(18)
B2 C3 B10 C4 36.16(15)
C2 C3 B10 B11 -136.49(17)
C4 C3 B10 B11 -36.68(15)
B9 C3 B10 B11 104.52(18)
B8 C3 B10 B11 67.1(2)
B2 C3 B10 B11 -0.5(2)
C2 C3 B10 B9 119.00(19)
C4 C3 B10 B9 -141.20(17)
B8 C3 B10 B9 -37.40(17)
B2 C3 B10 B9 -105.03(18)
B1 C4 B10 B7 -169.24(18)
C3 C4 B10 B7 97.44(18)
B2 C4 B10 B7 60.9(2)
B3 C4 B10 B7 -4.6(2)
B11 C4 B10 B7 -40.68(17)
B1 C4 B10 C3 93.32(19)
B2 C4 B10 C3 -36.59(16)
B3 C4 B10 C3 -102.00(17)
B11 C4 B10 C3 -138.13(17)
B1 C4 B10 B11 -128.6(2)
C3 C4 B10 B11 138.13(17)
B2 C4 B10 B11 101.54(18)
B3 C4 B10 B11 36.12(17)
B1 C4 B10 B9 126.59(19)
C3 C4 B10 B9 33.27(15)
B2 C4 B10 B9 -3.3(2)
B3 C4 B10 B9 -68.7(2)
B11 C4 B10 B9 -104.86(18)
C4 B11 B10 B7 134.83(18)
B3 B11 B10 B7 99.56(19)
B4 B11 B10 B7 36.42(17)
C4 B11 B10 C3 35.10(14)
B3 B11 B10 C3 -0.2(2)
B4 B11 B10 C3 -63.3(2)
B7 B11 B10 C3 -99.74(18)
B3 B11 B10 C4 -35.28(16)
B4 B11 B10 C4 -98.41(18)
B7 B11 B10 C4 -134.83(18)
C4 B11 B10 B9 95.82(18)
B3 B11 B10 B9 60.5(2)
B4 B11 B10 B9 -2.6(2)
B7 B11 B10 B9 -39.01(18)
C2 C3 B8 B2 102.6(2)
C4 C3 B8 B2 -36.09(17)
B9 C3 B8 B2 -140.95(18)
B10 C3 B8 B2 -103.88(18)
C2 C3 B8 B9 -116.5(2)
C4 C3 B8 B9 104.86(18)
B10 C3 B8 B9 37.07(17)
B2 C3 B8 B9 140.95(18)
C2 C3 B8 B6 -156.50(18)
C4 C3 B8 B6 64.9(2)
B9 C3 B8 B6 -40.00(17)
B10 C3 B8 B6 -2.9(2)
B2 C3 B8 B6 100.95(19)
C2 C3 B8 B5 141.67(19)
C4 C3 B8 B5 3.0(2)
B9 C3 B8 B5 -101.84(19)
B10 C3 B8 B5 -64.8(2)
B2 C3 B8 B5 39.11(16)
C2 C3 B9 B6 156.50(19)
C4 C3 B9 B6 -64.1(2)
B8 C3 B9 B6 40.38(17)
B10 C3 B9 B6 -100.82(19)
B2 C3 B9 B6 3.3(2)
C2 C3 B9 B10 -102.7(2)
C4 C3 B9 B10 36.77(16)
B8 C3 B9 B10 141.20(18)
B2 C3 B9 B10 104.15(18)
C2 C3 B9 B8 116.1(2)
C4 C3 B9 B8 -104.44(17)
B10 C3 B9 B8 -141.20(18)
B2 C3 B9 B8 -37.05(17)
C2 C3 B9 B7 -141.52(19)
C4 C3 B9 B7 -2.1(2)
B8 C3 B9 B7 102.36(19)
B10 C3 B9 B7 -38.84(16)
B2 C3 B9 B7 65.3(2)
B7 B10 B9 C3 -134.44(18)
C4 B10 B9 C3 -32.64(14)
B11 B10 B9 C3 -95.45(18)
B7 B10 B9 B6 -36.49(17)
C3 B10 B9 B6 97.95(18)
C4 B10 B9 B6 65.3(2)
B11 B10 B9 B6 2.5(2)
B7 B10 B9 B8 -99.92(19)
C3 B10 B9 B8 34.52(16)
C4 B10 B9 B8 1.9(2)
B11 B10 B9 B8 -60.9(2)
C3 B10 B9 B7 134.44(18)
C4 B10 B9 B7 101.80(18)
B11 B10 B9 B7 39.00(17)
B2 B8 B9 C3 35.11(16)
B6 B8 B9 C3 133.79(19)
B5 B8 B9 C3 96.66(18)
C3 B8 B9 B6 -133.79(19)
B2 B8 B9 B6 -98.7(2)
B5 B8 B9 B6 -37.12(17)
C3 B8 B9 B10 -35.04(16)
B2 B8 B9 B10 0.1(2)
B6 B8 B9 B10 98.7(2)
B5 B8 B9 B10 61.6(2)
C3 B8 B9 B7 -96.67(18)
B2 B8 B9 B7 -61.6(2)
B6 B8 B9 B7 37.12(17)
B5 B8 B9 B7 0.0(2)
C3 B10 B7 B4 61.7(2)
C4 B10 B7 B4 2.8(2)
B11 B10 B7 B4 -37.15(18)
B9 B10 B7 B4 100.5(2)
C3 B10 B7 B6 -2.0(2)
C4 B10 B7 B6 -61.0(2)
B11 B10 B7 B6 -100.9(2)
B9 B10 B7 B6 36.80(17)
C3 B10 B7 B11 98.84(18)
C4 B10 B7 B11 39.93(16)
B9 B10 B7 B11 137.68(19)
C3 B10 B7 B9 -38.84(15)
C4 B10 B7 B9 -97.75(18)
B11 B10 B7 B9 -137.68(19)
C4 B11 B7 B10 -39.37(16)
B3 B11 B7 B10 -101.69(19)
B4 B11 B7 B10 -138.69(19)
C4 B11 B7 B4 99.32(18)
B10 B11 B7 B4 138.69(19)
B3 B11 B7 B4 37.00(17)
C4 B11 B7 B6 61.5(2)
B10 B11 B7 B6 100.9(2)
B3 B11 B7 B6 -0.8(2)
B4 B11 B7 B6 -37.79(17)
C4 B11 B7 B9 -1.4(2)
B10 B11 B7 B9 37.94(17)
B3 B11 B7 B9 -63.8(2)
B4 B11 B7 B9 -100.8(2)
C3 B9 B7 B10 39.82(16)
B6 B9 B7 B10 138.69(19)
B8 B9 B7 B10 101.38(19)
C3 B9 B7 B4 -61.6(2)
B6 B9 B7 B4 37.32(17)
B10 B9 B7 B4 -101.37(19)
B8 B9 B7 B4 0.0(2)
C3 B9 B7 B6 -98.87(18)
B10 B9 B7 B6 -138.69(19)
B8 B9 B7 B6 -37.31(17)
C3 B9 B7 B11 2.1(2)
B6 B9 B7 B11 101.0(2)
B10 B9 B7 B11 -37.71(16)
B8 B9 B7 B11 63.7(2)
B10 B7 B4 B3 -0.1(2)
B6 B7 B4 B3 100.8(2)
B11 B7 B4 B3 -37.04(17)
B9 B7 B4 B3 63.8(2)
B10 B7 B4 B5 -63.9(2)
B6 B7 B4 B5 37.03(17)
B11 B7 B4 B5 -100.8(2)
B9 B7 B4 B5 0.0(2)
B10 B7 B4 B6 -100.9(2)
B11 B7 B4 B6 -137.85(19)
B9 B7 B4 B6 -37.04(17)
B10 B7 B4 B11 36.96(17)
B6 B7 B4 B11 137.85(19)
B9 B7 B4 B11 100.81(19)
C4 B11 B4 B7 -98.57(18)
B10 B11 B4 B7 -36.11(17)
B3 B11 B4 B7 -138.41(19)
C4 B11 B4 B3 39.84(16)
B10 B11 B4 B3 102.30(19)
B7 B11 B4 B3 138.41(19)
C4 B11 B4 B5 2.7(2)
B10 B11 B4 B5 65.1(2)
B3 B11 B4 B5 -37.15(17)
B7 B11 B4 B5 101.3(2)
C4 B11 B4 B6 -60.8(2)
B10 B11 B4 B6 1.7(2)
B3 B11 B4 B6 -100.6(2)
B7 B11 B4 B6 37.77(18)
B1 C4 B3 B2 -91.6(2)
C3 C4 B3 B2 39.43(16)
B10 C4 B3 B2 105.65(18)
B11 C4 B3 B2 141.62(18)
B1 C4 B3 B11 126.8(2)
C3 C4 B3 B11 -102.19(17)
B2 C4 B3 B11 -141.62(18)
B10 C4 B3 B11 -35.97(17)
B1 C4 B3 B4 167.2(2)
C3 C4 B3 B4 -61.8(2)
B2 C4 B3 B4 -101.19(19)
B10 C4 B3 B4 4.5(2)
B11 C4 B3 B4 40.43(17)
B1 C4 B3 B5 -130.2(2)
C3 C4 B3 B5 0.8(2)
B2 C4 B3 B5 -38.63(16)
B10 C4 B3 B5 67.0(2)
B11 C4 B3 B5 102.98(19)
B10 B11 B3 C4 35.34(16)
B4 B11 B3 C4 134.29(18)
B7 B11 B3 C4 97.46(18)
C4 B11 B3 B2 -34.54(16)
B10 B11 B3 B2 0.8(2)
B4 B11 B3 B2 99.75(19)
B7 B11 B3 B2 62.9(2)
C4 B11 B3 B4 -134.29(18)
B10 B11 B3 B4 -98.95(19)
B7 B11 B3 B4 -36.83(17)
C4 B11 B3 B5 -97.11(18)
B10 B11 B3 B5 -61.8(2)
B4 B11 B3 B5 37.18(17)
B7 B11 B3 B5 0.4(2)
B7 B4 B3 C4 -2.6(2)
B5 B4 B3 C4 98.63(18)
B6 B4 B3 C4 60.9(2)
B11 B4 B3 C4 -39.98(16)
B7 B4 B3 B2 -65.2(2)
B5 B4 B3 B2 36.10(16)
B6 B4 B3 B2 -1.6(2)
B11 B4 B3 B2 -102.51(18)
B7 B4 B3 B11 37.34(17)
B5 B4 B3 B11 138.61(19)
B6 B4 B3 B11 100.93(19)
B7 B4 B3 B5 -101.3(2)
B6 B4 B3 B5 -37.68(17)
B11 B4 B3 B5 -138.61(19)
B1 C4 B2 B5 164.65(17)
C3 C4 B2 B5 -97.07(18)
B10 C4 B2 B5 -60.6(2)
B3 C4 B2 B5 40.35(16)
B11 C4 B2 B5 5.0(2)
B1 C4 B2 C3 -98.28(17)
B10 C4 B2 C3 36.45(16)
B3 C4 B2 C3 137.42(17)
B11 C4 B2 C3 102.03(17)
B1 C4 B2 B3 124.30(18)
C3 C4 B2 B3 -137.42(18)
B10 C4 B2 B3 -100.97(18)
B11 C4 B2 B3 -35.39(16)
B1 C4 B2 B8 -131.36(18)
C3 C4 B2 B8 -33.08(15)
B10 C4 B2 B8 3.4(2)
B3 C4 B2 B8 104.34(19)
B11 C4 B2 B8 68.9(2)
C2 C3 B2 B5 -159.28(17)
C4 C3 B2 B5 101.04(18)
B9 C3 B2 B5 -3.1(2)
B8 C3 B2 B5 -40.66(17)
B10 C3 B2 B5 64.7(2)
C2 C3 B2 C4 99.68(18)
B9 C3 B2 C4 -104.18(18)
B8 C3 B2 C4 -141.69(18)
B10 C3 B2 C4 -36.30(16)
C2 C3 B2 B3 136.97(18)
C4 C3 B2 B3 37.29(15)
B9 C3 B2 B3 -66.9(2)
B8 C3 B2 B3 -104.40(19)
B10 C3 B2 B3 1.0(2)
C2 C3 B2 B8 -118.6(2)
C4 C3 B2 B8 141.69(18)
B9 C3 B2 B8 37.51(18)
B10 C3 B2 B8 105.39(19)
C4 B3 B2 B5 -135.26(18)
B11 B3 B2 B5 -100.72(19)
B4 B3 B2 B5 -36.60(17)
B11 B3 B2 C4 34.54(15)
B4 B3 B2 C4 98.67(18)
B5 B3 B2 C4 135.26(18)
C4 B3 B2 C3 -35.61(14)
B11 B3 B2 C3 -1.1(2)
B4 B3 B2 C3 63.1(2)
B5 B3 B2 C3 99.65(18)
C4 B3 B2 B8 -96.59(17)
B11 B3 B2 B8 -62.0(2)
B4 B3 B2 B8 2.1(2)
B5 B3 B2 B8 38.67(17)
C3 B8 B2 B5 134.16(19)
B9 B8 B2 B5 99.83(19)
B6 B8 B2 B5 37.01(17)
C3 B8 B2 C4 32.33(15)
B9 B8 B2 C4 -2.0(2)
B6 B8 B2 C4 -64.8(2)
B5 B8 B2 C4 -101.84(18)
B9 B8 B2 C3 -34.33(15)
B6 B8 B2 C3 -97.15(19)
B5 B8 B2 C3 -134.16(19)
C3 B8 B2 B3 95.41(18)
B9 B8 B2 B3 61.1(2)
B6 B8 B2 B3 -1.7(2)
B5 B8 B2 B3 -38.75(17)
C4 B2 B5 B4 -3.1(2)
C3 B2 B5 B4 -62.0(2)
B3 B2 B5 B4 36.62(17)
B8 B2 B5 B4 -101.2(2)
C4 B2 B5 B6 60.5(2)
C3 B2 B5 B6 1.6(2)
B3 B2 B5 B6 100.2(2)
B8 B2 B5 B6 -37.62(18)
C4 B2 B5 B3 -39.72(16)
C3 B2 B5 B3 -98.64(18)
B8 B2 B5 B3 -137.83(19)
C4 B2 B5 B8 98.11(18)
C3 B2 B5 B8 39.19(16)
B3 B2 B5 B8 137.83(19)
B7 B4 B5 B2 64.1(2)
B3 B4 B5 B2 -36.65(17)
B6 B4 B5 B2 101.18(19)
B11 B4 B5 B2 0.2(2)
B7 B4 B5 B6 -37.09(17)
B3 B4 B5 B6 -137.83(18)
B11 B4 B5 B6 -100.94(19)
B7 B4 B5 B3 100.74(19)
B6 B4 B5 B3 137.83(18)
B11 B4 B5 B3 36.88(17)
B7 B4 B5 B8 0.0(2)
B3 B4 B5 B8 -100.73(19)
B6 B4 B5 B8 37.10(17)
B11 B4 B5 B8 -63.8(2)
C4 B3 B5 B2 39.00(15)
B11 B3 B5 B2 101.54(19)
B4 B3 B5 B2 138.96(19)
C4 B3 B5 B4 -99.96(18)
B2 B3 B5 B4 -138.96(19)
B11 B3 B5 B4 -37.42(17)
C4 B3 B5 B6 -62.3(2)
B2 B3 B5 B6 -101.32(19)
B11 B3 B5 B6 0.2(2)
B4 B3 B5 B6 37.64(17)
C4 B3 B5 B8 1.1(2)
B2 B3 B5 B8 -37.95(17)
B11 B3 B5 B8 63.6(2)
B4 B3 B5 B8 101.0(2)
C3 B8 B5 B2 -40.03(16)
B9 B8 B5 B2 -100.86(19)
B6 B8 B5 B2 -138.00(19)
C3 B8 B5 B4 60.8(2)
B2 B8 B5 B4 100.86(19)
B9 B8 B5 B4 0.0(2)
B6 B8 B5 B4 -37.14(17)
C3 B8 B5 B6 97.97(19)
B2 B8 B5 B6 138.00(19)
B9 B8 B5 B6 37.13(17)
C3 B8 B5 B3 -2.4(2)
B2 B8 B5 B3 37.62(17)
B9 B8 B5 B3 -63.2(2)
B6 B8 B5 B3 -100.4(2)
C3 B9 B6 B5 -2.2(2)
B10 B9 B6 B5 -64.9(2)
B8 B9 B6 B5 37.59(18)
B7 B9 B6 B5 -100.7(2)
C3 B9 B6 B7 98.57(18)
B10 B9 B6 B7 35.82(17)
B8 B9 B6 B7 138.33(19)
C3 B9 B6 B4 61.3(2)
B10 B9 B6 B4 -1.4(2)
B8 B9 B6 B4 101.1(2)
B7 B9 B6 B4 -37.23(18)
C3 B9 B6 B8 -39.77(16)
B10 B9 B6 B8 -102.51(19)
B7 B9 B6 B8 -138.33(19)
B2 B5 B6 B9 0.4(3)
B4 B5 B6 B9 101.1(2)
B3 B5 B6 B9 63.6(2)
B8 B5 B6 B9 -37.51(18)
B2 B5 B6 B7 -63.9(2)
B4 B5 B6 B7 36.79(17)
B3 B5 B6 B7 -0.7(2)
B8 B5 B6 B7 -101.80(19)
B2 B5 B6 B4 -100.7(2)
B3 B5 B6 B4 -37.50(16)
B8 B5 B6 B4 -138.59(19)
B2 B5 B6 B8 37.86(17)
B4 B5 B6 B8 138.59(18)
B3 B5 B6 B8 101.09(19)
B10 B7 B6 B9 -37.14(17)
B4 B7 B6 B9 -138.31(19)
B11 B7 B6 B9 -100.48(19)
B10 B7 B6 B5 64.3(2)
B4 B7 B6 B5 -36.90(17)
B11 B7 B6 B5 0.9(2)
B9 B7 B6 B5 101.41(19)
B10 B7 B6 B4 101.2(2)
B11 B7 B6 B4 37.83(17)
B9 B7 B6 B4 138.31(19)
B10 B7 B6 B8 0.4(2)
B4 B7 B6 B8 -100.8(2)
B11 B7 B6 B8 -63.0(2)
B9 B7 B6 B8 37.50(17)
B7 B4 B6 B9 37.70(18)
B3 B4 B6 B9 -63.2(2)
B5 B4 B6 B9 -101.0(2)
B11 B4 B6 B9 -0.1(2)
B7 B4 B6 B5 138.70(19)
B3 B4 B6 B5 37.80(16)
B11 B4 B6 B5 100.9(2)
B3 B4 B6 B7 -100.91(19)
B5 B4 B6 B7 -138.70(19)
B11 B4 B6 B7 -37.84(17)
B7 B4 B6 B8 101.43(19)
B3 B4 B6 B8 0.5(2)
B5 B4 B6 B8 -37.27(17)
B11 B4 B6 B8 63.6(2)
C3 B8 B6 B9 39.28(16)
B2 B8 B6 B9 101.82(18)
B5 B8 B6 B9 138.21(19)
C3 B8 B6 B5 -98.93(18)
B2 B8 B6 B5 -36.39(16)
B9 B8 B6 B5 -138.21(19)
C3 B8 B6 B7 1.5(2)
B2 B8 B6 B7 64.0(2)
B9 B8 B6 B7 -37.77(17)
B5 B8 B6 B7 100.4(2)
C3 B8 B6 B4 -61.8(2)
B2 B8 B6 B4 0.7(2)
B9 B8 B6 B4 -101.1(2)
B5 B8 B6 B4 37.11(17)
B1 C1 B20 B17 -91.9(2)
C2 C1 B20 B17 39.12(16)
B13 C1 B20 B17 140.57(18)
B12 C1 B20 B17 104.80(18)
B1 C1 B20 B13 127.5(2)
C2 C1 B20 B13 -101.45(18)
B17 C1 B20 B13 -140.57(18)
B12 C1 B20 B13 -35.77(16)
B1 C1 B20 B15 167.45(19)
C2 C1 B20 B15 -61.5(2)
B17 C1 B20 B15 -100.67(19)
B13 C1 B20 B15 39.91(16)
B12 C1 B20 B15 4.1(2)
B1 C1 B20 B16 -130.2(2)
C2 C1 B20 B16 0.8(2)
B17 C1 B20 B16 -38.30(16)
B13 C1 B20 B16 102.27(19)
B12 C1 B20 B16 66.5(2)
B16 B17 B20 C1 -135.72(18)
C2 B17 B20 C1 -35.43(14)
B18 B17 B20 C1 -96.59(17)
B16 B17 B20 B13 -100.3(2)
C1 B17 B20 B13 35.43(16)
C2 B17 B20 B13 0.0(2)
B18 B17 B20 B13 -61.2(2)
B16 B17 B20 B15 -36.51(17)
C1 B17 B20 B15 99.21(18)
C2 B17 B20 B15 63.8(2)
B18 B17 B20 B15 2.6(2)
C1 B17 B20 B16 135.72(18)
C2 B17 B20 B16 100.29(18)
B18 B17 B20 B16 39.13(17)
C1 B17 B16 B15 -2.6(2)
B20 B17 B16 B15 36.80(17)
C2 B17 B16 B15 -61.8(2)
B18 B17 B16 B15 -100.78(19)
C1 B17 B16 B21 61.4(2)
B20 B17 B16 B21 100.77(19)
C2 B17 B16 B21 2.2(2)
B18 B17 B16 B21 -36.82(17)
C1 B17 B16 B20 -39.40(16)
C2 B17 B16 B20 -98.55(18)
B18 B17 B16 B20 -137.58(18)
C1 B17 B16 B18 98.19(18)
B20 B17 B16 B18 137.58(18)
C2 B17 B16 B18 39.03(15)
B18 B21 B16 B17 37.10(17)
B19 B21 B16 B17 -0.6(2)
B15 B21 B16 B17 -100.82(19)
B14 B21 B16 B17 -64.1(2)
B18 B21 B16 B15 137.92(18)
B19 B21 B16 B15 100.24(19)
B14 B21 B16 B15 36.70(17)
B18 B21 B16 B20 100.25(18)
B19 B21 B16 B20 62.6(2)
B15 B21 B16 B20 -37.67(16)
B14 B21 B16 B20 -1.0(2)
B19 B21 B16 B18 -37.68(16)
B15 B21 B16 B18 -137.92(18)
B14 B21 B16 B18 -101.22(19)
C1 B20 B16 B17 38.78(16)
B13 B20 B16 B17 101.46(18)
B15 B20 B16 B17 138.83(18)
C1 B20 B16 B15 -100.05(18)
B17 B20 B16 B15 -138.83(19)
B13 B20 B16 B15 -37.37(16)
C1 B20 B16 B21 -62.1(2)
B17 B20 B16 B21 -100.92(19)
B13 B20 B16 B21 0.5(2)
B15 B20 B16 B21 37.90(17)
C1 B20 B16 B18 0.8(2)
B17 B20 B16 B18 -37.94(17)
B13 B20 B16 B18 63.5(2)
B15 B20 B16 B18 100.89(19)
C2 B18 B16 B17 -39.77(16)
B21 B18 B16 B17 -138.72(18)
B19 B18 B16 B17 -101.10(18)
C2 B18 B16 B15 61.2(2)
B17 B18 B16 B15 100.93(19)
B21 B18 B16 B15 -37.79(17)
B19 B18 B16 B15 -0.2(2)
C2 B18 B16 B21 98.94(18)
B17 B18 B16 B21 138.72(18)
B19 B18 B16 B21 37.62(17)
C2 B18 B16 B20 -2.1(2)
B17 B18 B16 B20 37.66(17)
B21 B18 B16 B20 -101.05(19)
B19 B18 B16 B20 -63.4(2)
B17 B16 B15 B20 -36.69(17)
B21 B16 B15 B20 -137.84(18)
B18 B16 B15 B20 -100.42(19)
B17 B16 B15 B14 64.0(2)
B21 B16 B15 B14 -37.17(17)
B20 B16 B15 B14 100.67(19)
B18 B16 B15 B14 0.3(2)
B17 B16 B15 B13 0.3(2)
B21 B16 B15 B13 -100.87(19)
B20 B16 B15 B13 36.97(17)
B18 B16 B15 B13 -63.5(2)
B17 B16 B15 B21 101.15(19)
B20 B16 B15 B21 137.84(18)
B18 B16 B15 B21 37.42(17)
C1 B20 B15 B16 98.81(18)
B17 B20 B15 B16 36.10(16)
B13 B20 B15 B16 138.43(18)
C1 B20 B15 B14 -2.6(2)
B17 B20 B15 B14 -65.3(2)
B13 B20 B15 B14 37.05(17)
B16 B20 B15 B14 -101.38(19)
C1 B20 B15 B13 -39.62(16)
B17 B20 B15 B13 -102.33(18)
B16 B20 B15 B13 -138.43(18)
C1 B20 B15 B21 61.1(2)
B17 B20 B15 B21 -1.6(2)
B13 B20 B15 B21 100.74(19)
B16 B20 B15 B21 -37.69(17)
B18 B21 B15 B16 -37.85(16)
B19 B21 B15 B16 -101.33(19)
B14 B21 B15 B16 -138.67(19)
B18 B21 B15 B20 0.0(2)
B16 B21 B15 B20 37.85(17)
B19 B21 B15 B20 -63.5(2)
B14 B21 B15 B20 -100.81(19)
B18 B21 B15 B14 100.82(19)
B16 B21 B15 B14 138.67(19)
B19 B21 B15 B14 37.34(17)
B18 B21 B15 B13 63.0(2)
B16 B21 B15 B13 100.81(19)
B19 B21 B15 B13 -0.5(2)
B14 B21 B15 B13 -37.86(17)
C3 C2 B19 B12 -102.7(2)
C1 C2 B19 B12 36.95(16)
B18 C2 B19 B12 141.17(17)
B17 C2 B19 B12 104.29(18)
C3 C2 B19 B18 116.2(2)
C1 C2 B19 B18 -104.23(18)
B12 C2 B19 B18 -141.17(18)
B17 C2 B19 B18 -36.88(17)
C3 C2 B19 B21 155.88(19)
C1 C2 B19 B21 -64.5(2)
B18 C2 B19 B21 39.71(16)
B12 C2 B19 B21 -101.46(18)
B17 C2 B19 B21 2.8(2)
C3 C2 B19 B14 -141.87(19)
C1 C2 B19 B14 -2.3(2)
B18 C2 B19 B14 101.96(18)
B12 C2 B19 B14 -39.21(15)
B17 C2 B19 B14 65.1(2)
B17 B18 B19 C2 35.22(16)
B21 B18 B19 C2 134.25(18)
B16 B18 B19 C2 96.82(18)
C2 B18 B19 B12 -34.83(15)
B17 B18 B19 B12 0.4(2)
B21 B18 B19 B12 99.43(19)
B16 B18 B19 B12 62.0(2)
C2 B18 B19 B21 -134.25(18)
B17 B18 B19 B21 -99.04(19)
B16 B18 B19 B21 -37.43(17)
C2 B18 B19 B14 -96.80(18)
B17 B18 B19 B14 -61.6(2)
B21 B18 B19 B14 37.45(17)
B16 B18 B19 B14 0.0(2)
B18 B21 B19 C2 -39.22(15)
B16 B21 B19 C2 -1.3(2)
B15 B21 B19 C2 61.7(2)
B14 B21 B19 C2 98.79(18)
B18 B21 B19 B12 -101.64(19)
B16 B21 B19 B12 -63.7(2)
B15 B21 B19 B12 -0.7(2)
B14 B21 B19 B12 36.37(17)
B16 B21 B19 B18 37.89(17)
B15 B21 B19 B18 100.9(2)
B14 B21 B19 B18 138.01(19)
B18 B21 B19 B14 -138.01(19)
B16 B21 B19 B14 -100.12(19)
B15 B21 B19 B14 -37.12(17)
C3 C2 B12 B14 160.16(17)
C1 C2 B12 B14 -100.47(18)
B19 C2 B12 B14 40.73(16)
B18 C2 B12 B14 3.5(2)
B17 C2 B12 B14 -63.9(2)
C3 C2 B12 C1 -99.37(18)
B19 C2 B12 C1 141.20(17)
B18 C2 B12 C1 103.96(17)
B17 C2 B12 C1 36.62(16)
C3 C2 B12 B13 -136.18(18)
C1 C2 B12 B13 -36.81(15)
B19 C2 B12 B13 104.39(18)
B18 C2 B12 B13 67.2(2)
B17 C2 B12 B13 -0.2(2)
C3 C2 B12 B19 119.43(19)
C1 C2 B12 B19 -141.20(17)
B18 C2 B12 B19 -37.24(17)
B17 C2 B12 B19 -104.58(18)
B1 C1 B12 C2 93.02(18)
B17 C1 B12 C2 -36.75(15)
B20 C1 B12 C2 -101.90(17)
B13 C1 B12 C2 -137.82(17)
B1 C1 B12 B14 -169.20(17)
C2 C1 B12 B14 97.78(17)
B17 C1 B12 B14 61.0(2)
B20 C1 B12 B14 -4.1(2)
B13 C1 B12 B14 -40.04(16)
B1 C1 B12 B13 -129.2(2)
C2 C1 B12 B13 137.82(17)
B17 C1 B12 B13 101.07(18)
B20 C1 B12 B13 35.92(16)
B1 C1 B12 B19 126.68(19)
C2 C1 B12 B19 33.66(15)
B17 C1 B12 B19 -3.1(2)
B20 C1 B12 B19 -68.24(19)
B13 C1 B12 B19 -104.16(18)
B18 B19 B12 C2 34.35(15)
B21 B19 B12 C2 97.30(18)
B14 B19 B12 C2 134.27(18)
C2 B19 B12 B14 -134.27(18)
B18 B19 B12 B14 -99.92(19)
B21 B19 B12 B14 -36.98(17)
C2 B19 B12 C1 -32.78(14)
B18 B19 B12 C1 1.6(2)
B21 B19 B12 C1 64.5(2)
B14 B19 B12 C1 101.50(18)
C2 B19 B12 B13 -95.53(18)
B18 B19 B12 B13 -61.2(2)
B21 B19 B12 B13 1.8(2)
B14 B19 B12 B13 38.74(17)
B1 C1 B13 B12 102.6(2)
C2 C1 B13 B12 -38.57(15)
B17 C1 B13 B12 -104.91(17)
B20 C1 B13 B12 -140.85(18)
B1 C1 B13 B20 -116.5(3)
C2 C1 B13 B20 102.28(17)
B17 C1 B13 B20 35.94(17)
B12 C1 B13 B20 140.85(18)
B1 C1 B13 B15 -156.2(2)
C2 C1 B13 B15 62.6(2)
B17 C1 B13 B15 -3.8(2)
B20 C1 B13 B15 -39.73(16)
B12 C1 B13 B15 101.12(18)
B1 C1 B13 B14 141.3(2)
C2 C1 B13 B14 0.1(2)
B17 C1 B13 B14 -66.3(2)
B20 C1 B13 B14 -102.23(18)
B12 C1 B13 B14 38.62(15)
C2 B12 B13 C1 35.33(14)
B14 B12 B13 C1 135.47(17)
B19 B12 B13 C1 96.69(18)
C2 B12 B13 B20 0.2(2)
B14 B12 B13 B20 100.32(19)
C1 B12 B13 B20 -35.15(16)
B19 B12 B13 B20 61.5(2)
C2 B12 B13 B15 -63.4(2)
B14 B12 B13 B15 36.70(17)
C1 B12 B13 B15 -98.78(18)
B19 B12 B13 B15 -2.1(2)
C2 B12 B13 B14 -100.14(17)
C1 B12 B13 B14 -135.47(17)
B19 B12 B13 B14 -38.79(17)
B17 B20 B13 C1 -35.45(16)
B15 B20 B13 C1 -134.88(18)
B16 B20 B13 C1 -97.78(18)
C1 B20 B13 B12 35.34(16)
B17 B20 B13 B12 -0.1(2)
B15 B20 B13 B12 -99.54(19)
B16 B20 B13 B12 -62.4(2)
C1 B20 B13 B15 134.88(18)
B17 B20 B13 B15 99.4(2)
B16 B20 B13 B15 37.10(16)
C1 B20 B13 B14 97.90(18)
B17 B20 B13 B14 62.4(2)
B15 B20 B13 B14 -36.98(17)
B16 B20 B13 B14 0.1(2)
B16 B15 B13 C1 2.1(2)
B20 B15 B13 C1 39.45(16)
B14 B15 B13 C1 -99.21(18)
B21 B15 B13 C1 -61.3(2)
B16 B15 B13 B12 65.0(2)
B20 B15 B13 B12 102.37(19)
B14 B15 B13 B12 -36.29(17)
B21 B15 B13 B12 1.6(2)
B16 B15 B13 B20 -37.33(17)
B14 B15 B13 B20 -138.66(19)
B21 B15 B13 B20 -100.78(19)
B16 B15 B13 B14 101.3(2)
B20 B15 B13 B14 138.66(19)
B21 B15 B13 B14 37.88(17)
C2 B12 B14 B15 61.4(2)
C1 B12 B14 B15 2.4(2)
B13 B12 B14 B15 -36.92(17)
B19 B12 B14 B15 100.83(19)
C2 B12 B14 B13 98.37(18)
C1 B12 B14 B13 39.32(15)
B19 B12 B14 B13 137.75(18)
C2 B12 B14 B21 -2.2(2)
C1 B12 B14 B21 -61.3(2)
B13 B12 B14 B21 -100.58(19)
B19 B12 B14 B21 37.17(17)
C2 B12 B14 B19 -39.38(15)
C1 B12 B14 B19 -98.43(17)
B13 B12 B14 B19 -137.75(18)
B16 B15 B14 B12 -63.8(2)
B20 B15 B14 B12 0.1(2)
B13 B15 B14 B12 36.88(17)
B21 B15 B14 B12 -100.86(19)
B16 B15 B14 B13 -100.66(19)
B20 B15 B14 B13 -36.77(17)
B21 B15 B14 B13 -137.74(19)
B16 B15 B14 B21 37.07(17)
B20 B15 B14 B21 101.0(2)
B13 B15 B14 B21 137.74(19)
B16 B15 B14 B19 -0.2(2)
B20 B15 B14 B19 63.7(2)
B13 B15 B14 B19 100.43(19)
B21 B15 B14 B19 -37.31(17)
C1 B13 B14 B12 -39.12(15)
B20 B13 B14 B12 -101.65(18)
B15 B13 B14 B12 -138.74(19)
C1 B13 B14 B15 99.62(18)
B12 B13 B14 B15 138.74(19)
B20 B13 B14 B15 37.09(17)
C1 B13 B14 B21 61.8(2)
B12 B13 B14 B21 100.93(19)
B20 B13 B14 B21 -0.7(2)
B15 B13 B14 B21 -37.81(17)
C1 B13 B14 B19 -1.4(2)
B12 B13 B14 B19 37.71(16)
B20 B13 B14 B19 -63.9(2)
B15 B13 B14 B19 -101.03(19)
B18 B21 B14 B12 0.3(2)
B16 B21 B14 B12 64.3(2)
B19 B21 B14 B12 -37.25(17)
B15 B21 B14 B12 100.98(19)
B18 B21 B14 B15 -100.6(2)
B16 B21 B14 B15 -36.67(17)
B19 B21 B14 B15 -138.23(19)
B18 B21 B14 B13 -62.9(2)
B16 B21 B14 B13 1.0(2)
B19 B21 B14 B13 -100.52(19)
B15 B21 B14 B13 37.71(17)
B18 B21 B14 B19 37.59(17)
B16 B21 B14 B19 101.55(19)
B15 B21 B14 B19 138.23(19)
C2 B19 B14 B12 39.80(15)
B18 B19 B14 B12 101.09(19)
B21 B19 B14 B12 138.40(19)
C2 B19 B14 B15 -61.2(2)
B12 B19 B14 B15 -100.96(19)
B18 B19 B14 B15 0.1(2)
B21 B19 B14 B15 37.44(17)
C2 B19 B14 B13 2.2(2)
B12 B19 B14 B13 -37.61(16)
B18 B19 B14 B13 63.5(2)
B21 B19 B14 B13 100.78(19)
C2 B19 B14 B21 -98.59(18)
B12 B19 B14 B21 -138.40(19)
B18 B19 B14 B21 -37.30(17)
